data_7212811
loop_
_publ_author_name
'Adams, Christopher J.'
'Real, Jos\'e Antonio'
'Waddington, Rachel E.'

_publ_section_title
;
 The two-dimensional iron(ii)--thiocyanate--4,4&#x2032;-bipyridine
 coordination network
;
_journal_issue 11
_journal_name_full CrystEngComm
_journal_page_first 3547
_journal_paper_doi 10.1039/c0ce00149j
_journal_volume 12
_journal_year 2010
_chemical_formula_sum 'C26 H28 Fe N6 O3 S2'
_chemical_formula_weight 592.41
_chemical_name_systematic
;
?
;
_space_group_IT_number 15
_symmetry_cell_setting monoclinic
_symmetry_space_group_name_Hall '-C 2yc'
_symmetry_space_group_name_H-M 'C 1 2/c 1'
_atom_sites_solution_hydrogens geom
_atom_sites_solution_primary direct
_atom_sites_solution_secondary difmap
_audit_creation_method SHELXL-97
_cell_angle_alpha 90.00
_cell_angle_beta 120.581(4)
_cell_angle_gamma 90.00
_cell_formula_units_Z 4
_cell_length_a 16.049(2)
_cell_length_b 16.613(3)
_cell_length_c 12.5984(18)
_cell_measurement_reflns_used 2452
_cell_measurement_temperature 100(2)
_cell_measurement_theta_max 27.69
_cell_measurement_theta_min 2.46
_cell_volume 2891.8(8)
_computing_cell_refinement 'Bruker SAINT'
_computing_data_collection 'Bruker APEX2'
_computing_data_reduction 'Bruker SAINT'
_computing_molecular_graphics 'Bruker SHELXTL'
_computing_publication_material 'Bruker SHELXTL'
_computing_structure_refinement 'SHELXL-97 (Sheldrick, 1997)'
_computing_structure_solution 'SHELXS-97 (Sheldrick, 1990)'
_diffrn_ambient_temperature 100(2)
_diffrn_measured_fraction_theta_full 0.981
_diffrn_measured_fraction_theta_max 0.981
_diffrn_measurement_device_type 'Bruker APEX-II CCD'
_diffrn_measurement_method '\f and \w scans'
_diffrn_radiation_monochromator graphite
_diffrn_radiation_source 'fine-focus sealed tube'
_diffrn_radiation_type MoK\a
_diffrn_radiation_wavelength 0.71073
_diffrn_reflns_av_R_equivalents 0.0219
_diffrn_reflns_av_sigmaI/netI 0.0232
_diffrn_reflns_limit_h_max 19
_diffrn_reflns_limit_h_min -20
_diffrn_reflns_limit_k_max 14
_diffrn_reflns_limit_k_min -21
_diffrn_reflns_limit_l_max 16
_diffrn_reflns_limit_l_min -14
_diffrn_reflns_number 12028
_diffrn_reflns_theta_full 27.70
_diffrn_reflns_theta_max 27.70
_diffrn_reflns_theta_min 2.09
_diffrn_standards_number 0
_exptl_absorpt_coefficient_mu 0.702
_exptl_absorpt_correction_T_max 1
_exptl_absorpt_correction_T_min 0.878
_exptl_absorpt_correction_type multi-scan
_exptl_absorpt_process_details SADABS
_exptl_crystal_colour orange
_exptl_crystal_density_diffrn 1.333
_exptl_crystal_density_meas ?
_exptl_crystal_density_method 'not measured'
_exptl_crystal_description Prism
_exptl_crystal_F_000 1184
_exptl_crystal_size_max 0.2
_exptl_crystal_size_mid 0.16
_exptl_crystal_size_min 0.05
_refine_diff_density_max 1.026
_refine_diff_density_min -0.854
_refine_diff_density_rms 0.101
_refine_ls_extinction_method none
_refine_ls_goodness_of_fit_ref 1.061
_refine_ls_hydrogen_treatment constr
_refine_ls_matrix_type full
_refine_ls_number_parameters 192
_refine_ls_number_reflns 3324
_refine_ls_number_restraints 2
_refine_ls_restrained_S_all 1.062
_refine_ls_R_factor_all 0.0574
_refine_ls_R_factor_gt 0.0497
_refine_ls_shift/su_max 0.000
_refine_ls_shift/su_mean 0.000
_refine_ls_structure_factor_coef Fsqd
_refine_ls_weighting_details 'calc w=1/[\s^2^(Fo^2^)+(0.0870P)^2^+9.0150P] where P=(Fo^2^+2Fc^2^)/3'
_refine_ls_weighting_scheme calc
_refine_ls_wR_factor_gt 0.1446
_refine_ls_wR_factor_ref 0.1517
_reflns_number_gt 2875
_reflns_number_total 3324
_reflns_threshold_expression >2sigma(I)
_cod_data_source_file c0ce00149j.txt
_cod_data_source_block 1-3methanol
_cod_depositor_comments
;
The following automatic conversions were performed:

'_symmetry_cell_setting' value 'Monoclinic' changed to 'monoclinic'
according to /home/saulius/struct/CIF-dictionaries/cif_core.dic
dictionary named 'cif_core.dic' version 2.4.2 from 2011-04-26.

Automatic conversion script
Id: cif_fix_values 1891 2012-01-12 08:04:46Z andrius 

The following automatic conversions were performed:

'_exptl_crystal_density_meas' value 'not measured' was changed to '?'
- the value is perceived as not measured.

Automatic conversion script
Id: cif_fix_values 3008 2015-01-20 13:52:24Z robertas 
;
_cod_original_cell_volume 2891.8(7)
_cod_original_sg_symbol_H-M C2/c
_cod_original_formula_sum 'C26 H28 Fe1 N6 O3 S2'
_cod_database_code 7212811

loop_
_symmetry_equiv_pos_as_xyz
'x, y, z'
'-x, y, -z+1/2'
'x+1/2, y+1/2, z'
'-x+1/2, y+1/2, -z+1/2'
'-x, -y, -z'
'x, -y, z-1/2'
'-x+1/2, -y+1/2, -z'
'x+1/2, -y+1/2, z-1/2'

loop_
_atom_site_label
_atom_site_type_symbol
_atom_site_fract_x
_atom_site_fract_y
_atom_site_fract_z
_atom_site_U_iso_or_equiv
_atom_site_adp_type
_atom_site_occupancy
_atom_site_symmetry_multiplicity
_atom_site_calc_flag
_atom_site_refinement_flags
_atom_site_disorder_assembly
_atom_site_disorder_group
Fe1 Fe 0.5000 0.25669(3) 0.2500 0.01198(17) Uani 1 2 d S . .
N1 N 0.41927(15) 0.26179(12) 0.0543(2) 0.0165(4) Uani 1 1 d . . .
C1 C 0.40588(18) 0.27246(15) -0.0446(2) 0.0178(5) Uani 1 1 d . . .
S1 S 0.38727(7) 0.28765(5) -0.18296(7) 0.0360(2) Uani 1 1 d . . .
N3 N 0.40577(14) 0.15907(12) 0.25403(19) 0.0151(4) Uani 1 1 d . . .
C3 C 0.42115(19) 0.12340(16) 0.3582(2) 0.0208(5) Uani 1 1 d . . .
H3A H 0.4745 0.1410 0.4344 0.025 Uiso 1 1 calc R . .
C4 C 0.36323(19) 0.06234(16) 0.3603(2) 0.0217(5) Uani 1 1 d . . .
H4A H 0.3777 0.0384 0.4362 0.026 Uiso 1 1 calc R . .
C5 C 0.28377(17) 0.03641(14) 0.2502(2) 0.0171(5) Uani 1 1 d . . .
C6 C 0.26796(18) 0.07250(16) 0.1419(3) 0.0213(5) Uani 1 1 d . . .
H6A H 0.2150 0.0563 0.0645 0.026 Uiso 1 1 calc R . .
C7 C 0.33053(18) 0.13236(15) 0.1483(2) 0.0190(5) Uani 1 1 d . . .
H7A H 0.3194 0.1558 0.0733 0.023 Uiso 1 1 calc R . .
N4 N 0.09508(14) -0.14805(12) 0.24493(19) 0.0155(4) Uani 1 1 d . . .
C8 C 0.19171(17) -0.15447(15) 0.3154(2) 0.0173(5) Uani 1 1 d . . .
H8A H 0.2178 -0.2013 0.3647 0.021 Uiso 1 1 calc R . .
C9 C 0.25523(18) -0.09635(15) 0.3201(2) 0.0189(5) Uani 1 1 d . . .
H9A H 0.3231 -0.1035 0.3716 0.023 Uiso 1 1 calc R . .
C10 C 0.21861(18) -0.02721(15) 0.2484(2) 0.0175(5) Uani 1 1 d . . .
C11 C 0.11819(18) -0.02024(16) 0.1742(3) 0.0219(6) Uani 1 1 d . . .
H11A H 0.0902 0.0258 0.1236 0.026 Uiso 1 1 calc R . .
C12 C 0.06011(18) -0.08132(15) 0.1754(3) 0.0206(5) Uani 1 1 d . . .
H12A H -0.0081 -0.0759 0.1245 0.025 Uiso 1 1 calc R . .
C200 C -0.0093(4) 0.3882(3) 0.3466(5) 0.0701(14) Uani 1 1 d . . .
O200 O 0.0000 0.4260(4) 0.2500 0.111(2) Uani 1 2 d S . .
O60 O 0.3490(4) 0.2872(3) 0.4878(5) 0.0588(16) Uani 0.595(6) 1 d PD A 1
C60 C 0.3359(7) 0.3653(5) 0.5266(7) 0.074(3) Uani 0.595(6) 1 d PD A 1
C50 C 0.2847(11) 0.4059(6) 0.5237(11) 0.067(4) Uani 0.405(6) 1 d PD A 2
O50 O 0.3735(7) 0.4400(4) 0.5815(6) 0.059(2) Uani 0.405(6) 1 d PD A 2

loop_
_atom_site_aniso_label
_atom_site_aniso_U_11
_atom_site_aniso_U_22
_atom_site_aniso_U_33
_atom_site_aniso_U_23
_atom_site_aniso_U_13
_atom_site_aniso_U_12
Fe1 0.0116(3) 0.0105(2) 0.0160(3) 0.000 0.0085(2) 0.000
N1 0.0142(10) 0.0159(9) 0.0207(11) 0.0010(8) 0.0098(9) 0.0001(7)
C1 0.0176(11) 0.0134(10) 0.0229(13) -0.0009(9) 0.0107(10) -0.0004(9)
S1 0.0520(5) 0.0381(5) 0.0235(4) 0.0032(3) 0.0234(4) 0.0002(4)
N3 0.0147(9) 0.0130(9) 0.0212(11) 0.0001(8) 0.0117(8) -0.0005(7)
C3 0.0207(12) 0.0207(12) 0.0204(12) -0.0010(10) 0.0100(10) -0.0069(10)
C4 0.0227(12) 0.0223(13) 0.0204(13) 0.0028(10) 0.0112(11) -0.0053(10)
C5 0.0153(11) 0.0135(11) 0.0249(13) 0.0005(9) 0.0119(10) -0.0014(9)
C6 0.0183(12) 0.0208(12) 0.0220(13) 0.0002(10) 0.0083(10) -0.0051(10)
C7 0.0192(12) 0.0185(12) 0.0202(12) 0.0011(9) 0.0107(10) -0.0029(9)
N4 0.0144(9) 0.0147(9) 0.0201(10) -0.0001(8) 0.0106(8) -0.0016(7)
C8 0.0150(11) 0.0161(11) 0.0203(12) 0.0026(9) 0.0086(9) -0.0007(9)
C9 0.0139(11) 0.0203(12) 0.0215(12) 0.0013(10) 0.0082(10) -0.0013(9)
C10 0.0171(11) 0.0165(11) 0.0209(12) -0.0007(9) 0.0111(10) -0.0036(9)
C11 0.0187(12) 0.0174(12) 0.0293(14) 0.0073(10) 0.0118(11) -0.0001(9)
C12 0.0142(11) 0.0196(12) 0.0267(13) 0.0052(10) 0.0093(10) 0.0002(9)
C200 0.087(4) 0.063(3) 0.057(3) -0.001(2) 0.034(3) -0.014(3)
O200 0.166(7) 0.085(4) 0.137(6) 0.000 0.117(6) 0.000
O60 0.049(3) 0.075(4) 0.048(3) 0.009(3) 0.022(2) -0.001(3)
C60 0.145(8) 0.072(5) 0.058(4) 0.058(4) 0.090(5) 0.083(6)
C50 0.138(12) 0.039(6) 0.060(7) 0.009(5) 0.078(8) -0.006(7)
O50 0.105(7) 0.043(4) 0.041(4) 0.014(3) 0.046(4) 0.017(4)

loop_
_atom_type_symbol
_atom_type_description
_atom_type_scat_dispersion_real
_atom_type_scat_dispersion_imag
_atom_type_scat_source
C C 0.0033 0.0016 'International Tables Vol C Tables 4.2.6.8 and 6.1.1.4'
H H 0.0000 0.0000 'International Tables Vol C Tables 4.2.6.8 and 6.1.1.4'
N N 0.0061 0.0033 'International Tables Vol C Tables 4.2.6.8 and 6.1.1.4'
S S 0.1246 0.1234 'International Tables Vol C Tables 4.2.6.8 and 6.1.1.4'
Fe Fe 0.3463 0.8444 'International Tables Vol C Tables 4.2.6.8 and 6.1.1.4'
O O 0.0106 0.0060 'International Tables Vol C Tables 4.2.6.8 and 6.1.1.4'

loop_
_geom_angle_atom_site_label_1
_geom_angle_atom_site_label_2
_geom_angle_atom_site_label_3
_geom_angle
_geom_angle_site_symmetry_1
_geom_angle_site_symmetry_3
N1 Fe1 N1 175.43(11) . 2_655
N1 Fe1 N4 87.74(8) . 3
N1 Fe1 N4 89.01(8) 2_655 3
N1 Fe1 N4 89.01(8) . 4
N1 Fe1 N4 87.74(8) 2_655 4
N4 Fe1 N4 89.15(10) 3 4
N1 Fe1 N3 91.30(8) . 2_655
N1 Fe1 N3 92.01(8) 2_655 2_655
N4 Fe1 N3 91.93(8) 3 2_655
N4 Fe1 N3 178.88(7) 4 2_655
N1 Fe1 N3 92.01(8) . .
N1 Fe1 N3 91.30(8) 2_655 .
N4 Fe1 N3 178.88(7) 3 .
N4 Fe1 N3 91.93(8) 4 .
N3 Fe1 N3 86.99(10) 2_655 .
C1 N1 Fe1 156.8(2) . .
N1 C1 S1 179.8(3) . .
C7 N3 C3 116.8(2) . .
C7 N3 Fe1 119.72(16) . .
C3 N3 Fe1 123.50(16) . .
N3 C3 C4 123.4(2) . .
C3 C4 C5 119.5(2) . .
C6 C5 C4 117.5(2) . .
C6 C5 C10 121.2(2) . .
C4 C5 C10 121.3(2) . .
C7 C6 C5 119.2(2) . .
N3 C7 C6 123.7(2) . .
C8 N4 C12 117.0(2) . .
C8 N4 Fe1 120.22(16) . 3_445
C12 N4 Fe1 122.71(16) . 3_445
N4 C8 C9 123.4(2) . .
C8 C9 C10 119.3(2) . .
C9 C10 C11 117.7(2) . .
C9 C10 C5 121.2(2) . .
C11 C10 C5 121.2(2) . .
C12 C11 C10 119.1(2) . .
N4 C12 C11 123.5(2) . .
C200 O200 C200 128.3(7) . 2

loop_
_geom_bond_atom_site_label_1
_geom_bond_atom_site_label_2
_geom_bond_distance
_geom_bond_site_symmetry_2
Fe1 N1 2.125(2) .
Fe1 N1 2.125(2) 2_655
Fe1 N4 2.222(2) 3
Fe1 N4 2.222(2) 4
Fe1 N3 2.236(2) 2_655
Fe1 N3 2.236(2) .
N1 C1 1.165(4) .
C1 S1 1.631(3) .
N3 C7 1.339(3) .
N3 C3 1.344(3) .
C3 C4 1.385(3) .
C4 C5 1.391(4) .
C5 C6 1.391(4) .
C5 C10 1.479(3) .
C6 C7 1.386(3) .
N4 C8 1.343(3) .
N4 C12 1.346(3) .
N4 Fe1 2.222(2) 3_445
C8 C9 1.384(3) .
C9 C10 1.393(4) .
C10 C11 1.397(4) .
C11 C12 1.383(3) .
C200 O200 1.444(6) .
O200 C200 1.444(6) 2
O60 C60 1.439(9) .
C50 O50 1.352(13) .
